data_7152229
loop_
_publ_author_name
'Zhang, Min'
'Hao, Erhong'
'Zhou, Jinyuan'
'Yu, Changjiang'
'Bai, Guifeng'
'Wang, Fengyun'
'Jiao, Lijuan'

_publ_section_title
;
 Synthesis of pyrrolyldipyrrinato BF(2) complexes by oxidative
 nucleophilic substitution of boron dipyrromethene with pyrrole.
;
_journal_issue 10
_journal_name_full 'Organic &amp; biomolecular chemistry'
_journal_page_first 2139
_journal_page_last 2145
_journal_paper_doi 10.1039/c2ob06689k
_journal_volume 10
_journal_year 2012
_chemical_formula_sum 'C23 H20 B F2 N3 O'
_chemical_formula_weight 403.23
_chemical_name_systematic
;
?
;
_space_group_IT_number 14
_symmetry_cell_setting monoclinic
_symmetry_space_group_name_Hall '-P 2ybc'
_symmetry_space_group_name_H-M 'P 1 21/c 1'
_atom_sites_solution_hydrogens geom
_atom_sites_solution_primary direct
_atom_sites_solution_secondary difmap
_audit_creation_method SHELXL-97
_cell_angle_alpha 90.00
_cell_angle_beta 95.653(6)
_cell_angle_gamma 90.00
_cell_formula_units_Z 8
_cell_length_a 36.086(17)
_cell_length_b 13.768(7)
_cell_length_c 7.995(4)
_cell_measurement_reflns_used 4420
_cell_measurement_temperature 293(2)
_cell_measurement_theta_max 23.58
_cell_measurement_theta_min 2.27
_cell_volume 3953(3)
_computing_structure_refinement 'SHELXL-97 (Sheldrick, 1997)'
_computing_structure_solution 'SHELXS-97 (Sheldrick, 1990)'
_diffrn_ambient_temperature 293(2)
_diffrn_measured_fraction_theta_full 0.996
_diffrn_measured_fraction_theta_max 0.996
_diffrn_measurement_device_type 'CCD area detector'
_diffrn_measurement_method 'phi and omega scans'
_diffrn_radiation_monochromator graphite
_diffrn_radiation_source 'fine-focus sealed tube'
_diffrn_radiation_type MoK\a
_diffrn_radiation_wavelength 0.71073
_diffrn_reflns_av_R_equivalents 0.0692
_diffrn_reflns_av_sigmaI/netI 0.0672
_diffrn_reflns_limit_h_max 42
_diffrn_reflns_limit_h_min -42
_diffrn_reflns_limit_k_max 16
_diffrn_reflns_limit_k_min -16
_diffrn_reflns_limit_l_max 9
_diffrn_reflns_limit_l_min -9
_diffrn_reflns_number 27118
_diffrn_reflns_theta_full 25.00
_diffrn_reflns_theta_max 25.00
_diffrn_reflns_theta_min 1.58
_exptl_absorpt_coefficient_mu 0.097
_exptl_absorpt_correction_T_max 0.9734
_exptl_absorpt_correction_T_min 0.9706
_exptl_absorpt_correction_type multi-scan
_exptl_crystal_colour colorless
_exptl_crystal_density_diffrn 1.355
_exptl_crystal_density_method 'not measured'
_exptl_crystal_description block
_exptl_crystal_F_000 1680
_exptl_crystal_size_max 0.31
_exptl_crystal_size_mid 0.30
_exptl_crystal_size_min 0.28
_refine_diff_density_max 0.812
_refine_diff_density_min -0.923
_refine_diff_density_rms 0.168
_refine_ls_extinction_method none
_refine_ls_goodness_of_fit_ref 1.097
_refine_ls_hydrogen_treatment constr
_refine_ls_matrix_type full
_refine_ls_number_parameters 547
_refine_ls_number_reflns 6929
_refine_ls_number_restraints 1
_refine_ls_restrained_S_all 1.097
_refine_ls_R_factor_all 0.3150
_refine_ls_R_factor_gt 0.2648
_refine_ls_shift/su_max 0.046
_refine_ls_shift/su_mean 0.010
_refine_ls_structure_factor_coef Fsqd
_refine_ls_weighting_details 'calc w=1/[\s^2^(Fo^2^)+(0.8000P)^2^+0.0000P] where P=(Fo^2^+2Fc^2^)/3'
_refine_ls_weighting_scheme calc
_refine_ls_wR_factor_gt 0.7374
_refine_ls_wR_factor_ref 0.7801
_reflns_number_gt 3426
_reflns_number_total 6929
_reflns_threshold_expression >2sigma(I)
_cod_data_source_file c2ob06689k.txt
_cod_data_source_block 110905a_0m
_cod_depositor_comments
;
The following automatic conversions were performed:

'_symmetry_cell_setting' value 'Monoclinic' changed to 'monoclinic'
according to /home/saulius/struct/CIF-dictionaries/cif_core.dic
dictionary named 'cif_core.dic' version 2.4.1 from 2010-06-29.

Automatic conversion script
Id: cif_fix_values 1715 2011-07-08 13:25:40Z adriana 
;
_cod_original_sg_symbol_H-M 'P21/c '
_cod_database_code 7152229

loop_
_symmetry_equiv_pos_as_xyz
'x, y, z'
'-x, y+1/2, -z+1/2'
'-x, -y, -z'
'x, -y-1/2, z-1/2'

loop_
_atom_site_label
_atom_site_type_symbol
_atom_site_fract_x
_atom_site_fract_y
_atom_site_fract_z
_atom_site_U_iso_or_equiv
_atom_site_adp_type
_atom_site_occupancy
_atom_site_symmetry_multiplicity
_atom_site_calc_flag
_atom_site_refinement_flags
B1 B 0.4192(3) -0.0503(9) 0.3854(14) 0.044(3) Uani 1 1 d .
B2 B 0.0807(3) 0.4497(10) 1.1109(17) 0.052(3) Uani 1 1 d .
C1 C 0.3923(3) -0.2061(9) 0.5120(18) 0.061(3) Uani 1 1 d .
H1 H 0.4096 -0.2498 0.4768 0.073 Uiso 1 1 calc R
C2 C 0.3624(4) -0.2299(10) 0.598(2) 0.075(4) Uani 1 1 d .
H2 H 0.3557 -0.2921 0.6286 0.090 Uiso 1 1 calc R
C3 C 0.3443(3) -0.1460(9) 0.6299(17) 0.061(3) Uani 1 1 d .
H3 H 0.3233 -0.1407 0.6878 0.073 Uiso 1 1 calc R
C4 C 0.3626(3) -0.0716(8) 0.5619(16) 0.054(3) Uani 1 1 d .
C5 C 0.3568(3) 0.0324(8) 0.5674(14) 0.049(3) Uani 1 1 d .
C6 C 0.3810(3) 0.0923(8) 0.4931(15) 0.052(3) Uani 1 1 d .
C7 C 0.3814(3) 0.1953(8) 0.4824(15) 0.057(3) Uani 1 1 d .
H7 H 0.3643 0.2369 0.5248 0.068 Uiso 1 1 calc R
C8 C 0.4105(3) 0.2230(9) 0.4011(17) 0.058(3) Uani 1 1 d .
H8 H 0.4170 0.2860 0.3743 0.070 Uiso 1 1 calc R
C9 C 0.4297(3) 0.1345(8) 0.3640(14) 0.054(3) Uani 1 1 d .
C10 C 0.4628(3) 0.1381(9) 0.2793(17) 0.060(3) Uani 1 1 d .
C11 C 0.4780(3) 0.2207(11) 0.2101(18) 0.070(4) Uani 1 1 d .
H11 H 0.4683 0.2832 0.2085 0.085 Uiso 1 1 calc R
C12 C 0.5107(3) 0.1910(10) 0.1436(19) 0.066(4) Uani 1 1 d .
H12 H 0.5266 0.2305 0.0889 0.080 Uiso 1 1 calc R
C13 C 0.5150(3) 0.0938(10) 0.1737(15) 0.058(3) Uani 1 1 d .
C14 C 0.5455(3) 0.0328(13) 0.1400(19) 0.075(4) Uani 1 1 d D
H14 H 0.5641 0.0576 0.0790 0.089 Uiso 1 1 calc R
C15 C 0.3238(3) 0.0692(7) 0.6423(13) 0.039(2) Uani 1 1 d .
C16 C 0.2935(3) 0.1006(8) 0.5371(16) 0.054(3) Uani 1 1 d .
C17 C 0.2610(3) 0.1246(9) 0.6204(18) 0.062(3) Uani 1 1 d .
H17 H 0.2393 0.1421 0.5547 0.075 Uiso 1 1 calc R
C18 C 0.2605(4) 0.1230(9) 0.7905(19) 0.070(4) Uani 1 1 d .
C19 C 0.2896(3) 0.0900(8) 0.8837(15) 0.050(3) Uani 1 1 d .
H19 H 0.2870 0.0786 0.9966 0.060 Uiso 1 1 calc R
C20 C 0.3250(3) 0.0702(8) 0.8263(14) 0.047(3) Uani 1 1 d .
C21 C 0.2944(4) 0.1075(9) 0.3514(12) 0.057(3) Uani 1 1 d .
H21A H 0.3067 0.1664 0.3244 0.085 Uiso 1 1 calc R
H21B H 0.2694 0.1078 0.2978 0.085 Uiso 1 1 calc R
H21C H 0.3076 0.0528 0.3124 0.085 Uiso 1 1 calc R
C22 C 0.2251(5) 0.1492(12) 0.871(2) 0.092(5) Uani 1 1 d .
H22A H 0.2071 0.0982 0.8504 0.138 Uiso 1 1 calc R
H22B H 0.2151 0.2088 0.8238 0.138 Uiso 1 1 calc R
H22C H 0.2310 0.1570 0.9902 0.138 Uiso 1 1 calc R
C23 C 0.3575(3) 0.0359(10) 0.9411(13) 0.058(3) Uani 1 1 d .
H23A H 0.3533 -0.0299 0.9745 0.087 Uiso 1 1 calc R
H23B H 0.3605 0.0767 1.0388 0.087 Uiso 1 1 calc R
H23C H 0.3796 0.0387 0.8836 0.087 Uiso 1 1 calc R
C24 C 0.1083(4) 0.2962(9) 0.9910(18) 0.069(4) Uani 1 1 d .
H24 H 0.0914 0.2531 1.0313 0.083 Uiso 1 1 calc R
C25 C 0.1374(4) 0.2697(9) 0.902(2) 0.076(4) Uani 1 1 d .
H25 H 0.1433 0.2073 0.8687 0.091 Uiso 1 1 calc R
C26 C 0.1563(3) 0.3551(8) 0.8709(17) 0.061(3) Uani 1 1 d .
H26 H 0.1776 0.3605 0.8154 0.073 Uiso 1 1 calc R
C27 C 0.1368(3) 0.4317(8) 0.9396(14) 0.048(3) Uani 1 1 d .
C28 C 0.1433(3) 0.5290(8) 0.9431(12) 0.047(3) Uani 1 1 d .
C29 C 0.1186(3) 0.5915(9) 1.0022(13) 0.048(3) Uani 1 1 d .
C30 C 0.1180(3) 0.6941(9) 1.0191(16) 0.060(3) Uani 1 1 d .
H30 H 0.1353 0.7363 0.9794 0.072 Uiso 1 1 calc R
C31 C 0.0897(4) 0.7207(9) 1.0986(18) 0.067(3) Uani 1 1 d .
H31 H 0.0837 0.7843 1.1237 0.080 Uiso 1 1 calc R
C32 C 0.0698(3) 0.6373(7) 1.1403(12) 0.041(2) Uani 1 1 d .
C33 C 0.0361(3) 0.6390(8) 1.2213(13) 0.045(3) Uani 1 1 d .
C34 C 0.0214(3) 0.7190(9) 1.2933(17) 0.065(3) Uani 1 1 d .
H34 H 0.0315 0.7812 1.2985 0.078 Uiso 1 1 calc R
C35 C -0.0109(4) 0.6902(10) 1.3563(19) 0.075(4) Uani 1 1 d .
H35 H -0.0269 0.7305 1.4087 0.090 Uiso 1 1 calc R
C36 C -0.0157(4) 0.5941(10) 1.3301(16) 0.061(3) Uani 1 1 d .
C37 C -0.0449(4) 0.5280(10) 1.3569(17) 0.072(4) Uani 1 1 d .
H37 H -0.0636 0.5523 1.4174 0.086 Uiso 1 1 calc R
C38 C 0.1753(3) 0.5676(7) 0.8553(14) 0.052(3) Uani 1 1 d .
C39 C 0.2090(3) 0.5955(9) 0.9639(15) 0.062(3) Uani 1 1 d .
C40 C 0.2382(3) 0.6233(9) 0.8837(15) 0.060(3) Uani 1 1 d .
H40 H 0.2596 0.6431 0.9490 0.072 Uiso 1 1 calc R
C41 C 0.2387(4) 0.6249(8) 0.7093(15) 0.057(3) Uani 1 1 d .
C42 C 0.2029(3) 0.6048(7) 0.6028(12) 0.048(3) Uani 1 1 d .
H42 H 0.1998 0.6155 0.4875 0.058 Uiso 1 1 calc R
C43 C 0.1765(3) 0.5708(9) 0.6875(15) 0.057(3) Uani 1 1 d .
C44 C 0.2125(3) 0.5909(9) 1.1469(17) 0.065(3) Uani 1 1 d .
H44A H 0.2381 0.5987 1.1894 0.097 Uiso 1 1 calc R
H44B H 0.2036 0.5291 1.1819 0.097 Uiso 1 1 calc R
H44C H 0.1979 0.6418 1.1901 0.097 Uiso 1 1 calc R
C45 C 0.2754(4) 0.6503(11) 0.636(2) 0.079(4) Uani 1 1 d .
H45A H 0.2849 0.7103 0.6836 0.119 Uiso 1 1 calc R
H45B H 0.2708 0.6570 0.5162 0.119 Uiso 1 1 calc R
H45C H 0.2932 0.5995 0.6623 0.119 Uiso 1 1 calc R
C46 C 0.1427(4) 0.5449(11) 0.5712(17) 0.076(4) Uani 1 1 d .
H46A H 0.1456 0.5690 0.4606 0.115 Uiso 1 1 calc R
H46B H 0.1210 0.5736 0.6114 0.115 Uiso 1 1 calc R
H46C H 0.1399 0.4756 0.5673 0.115 Uiso 1 1 calc R
F1 F 0.45558(17) -0.0761(5) 0.4456(9) 0.063(2) Uani 1 1 d .
F2 F 0.4143(2) -0.0713(5) 0.2167(9) 0.064(2) Uani 1 1 d .
F3 F 0.04461(18) 0.4238(5) 1.0580(9) 0.061(2) Uani 1 1 d .
F4 F 0.0867(2) 0.4276(5) 1.2815(9) 0.073(2) Uani 1 1 d .
N1 N 0.3926(3) -0.1075(7) 0.4866(12) 0.052(2) Uani 1 1 d .
N2 N 0.4121(2) 0.0588(6) 0.4160(12) 0.047(2) Uani 1 1 d .
N3 N 0.4865(3) 0.0636(8) 0.2537(13) 0.062(3) Uani 1 1 d .
H3A H 0.4834 0.0046 0.2852 0.074 Uiso 1 1 calc R
N4 N 0.1076(3) 0.3922(7) 1.0117(12) 0.058(3) Uani 1 1 d .
N5 N 0.0882(2) 0.5591(6) 1.0838(11) 0.045(2) Uani 1 1 d .
N6 N 0.0138(3) 0.5624(6) 1.2462(11) 0.048(2) Uani 1 1 d .
H6 H 0.0174 0.5037 1.2151 0.058 Uiso 1 1 calc R
O2 O -0.0486(3) 0.4458(8) 1.3121(15) 0.086(3) Uani 1 1 d .
O1 O 0.5478(3) -0.0531(8) 0.1910(13) 0.076(3) Uani 1 1 d D

loop_
_atom_site_aniso_label
_atom_site_aniso_U_11
_atom_site_aniso_U_22
_atom_site_aniso_U_33
_atom_site_aniso_U_23
_atom_site_aniso_U_13
_atom_site_aniso_U_12
B1 0.052(7) 0.053(7) 0.030(6) 0.019(5) 0.021(5) 0.018(5)
B2 0.037(6) 0.062(8) 0.057(8) 0.013(6) 0.007(5) 0.014(5)
C1 0.038(6) 0.050(7) 0.097(9) 0.004(6) 0.018(6) 0.008(5)
C2 0.067(8) 0.052(7) 0.113(12) 0.022(7) 0.039(8) -0.010(6)
C3 0.041(6) 0.067(8) 0.079(8) 0.011(6) 0.022(6) 0.003(5)
C4 0.040(6) 0.047(6) 0.074(8) 0.009(5) 0.005(5) -0.004(5)
C5 0.034(5) 0.047(6) 0.065(7) -0.018(5) 0.000(5) -0.001(4)
C6 0.043(6) 0.047(6) 0.068(7) -0.010(5) 0.017(5) -0.003(5)
C7 0.073(7) 0.034(6) 0.068(7) 0.007(5) 0.030(6) 0.004(5)
C8 0.051(6) 0.041(6) 0.084(8) 0.004(6) 0.015(6) 0.003(5)
C9 0.058(7) 0.051(7) 0.056(7) 0.010(5) 0.020(6) -0.002(5)
C10 0.048(6) 0.054(7) 0.078(8) -0.007(6) 0.010(6) -0.004(5)
C11 0.032(6) 0.081(9) 0.099(10) 0.015(8) 0.009(6) 0.000(6)
C12 0.040(6) 0.070(8) 0.094(9) 0.015(7) 0.030(6) -0.005(6)
C13 0.047(6) 0.076(8) 0.053(7) 0.008(6) 0.018(5) 0.007(6)
C14 0.035(6) 0.107(12) 0.082(9) -0.001(8) 0.007(6) -0.011(7)
C15 0.035(5) 0.031(5) 0.051(6) 0.001(4) 0.001(4) 0.002(4)
C16 0.041(6) 0.038(6) 0.077(8) -0.012(5) -0.028(5) 0.002(4)
C17 0.045(6) 0.055(7) 0.089(10) 0.002(6) 0.016(6) 0.006(5)
C18 0.068(8) 0.053(7) 0.088(10) -0.001(7) 0.004(7) -0.024(6)
C19 0.025(5) 0.050(6) 0.074(7) 0.002(5) -0.007(5) -0.007(4)
C20 0.051(6) 0.045(6) 0.048(6) 0.020(5) 0.015(5) 0.008(5)
C21 0.076(8) 0.066(7) 0.023(5) 0.002(5) -0.021(5) -0.021(6)
C22 0.103(12) 0.094(12) 0.083(10) -0.004(8) 0.027(9) 0.018(9)
C23 0.054(7) 0.080(8) 0.037(6) 0.009(5) -0.005(5) 0.019(6)
C24 0.082(9) 0.049(7) 0.078(9) 0.016(6) 0.019(7) 0.004(6)
C25 0.082(9) 0.036(6) 0.111(12) -0.009(7) 0.023(8) 0.003(6)
C26 0.062(7) 0.045(7) 0.076(8) -0.010(5) 0.013(6) -0.001(5)
C27 0.051(6) 0.051(6) 0.044(6) -0.006(5) 0.008(5) -0.006(5)
C28 0.054(6) 0.055(7) 0.035(5) -0.029(5) 0.021(5) -0.015(5)
C29 0.040(6) 0.063(7) 0.040(6) -0.010(5) 0.003(4) -0.004(5)
C30 0.041(6) 0.056(7) 0.083(9) 0.004(6) 0.006(6) -0.005(5)
C31 0.074(8) 0.045(7) 0.086(9) -0.002(6) 0.026(7) -0.005(6)
C32 0.040(5) 0.047(6) 0.038(5) -0.006(4) 0.009(4) -0.001(4)
C33 0.046(6) 0.047(6) 0.042(6) -0.016(4) 0.005(5) -0.002(4)
C34 0.068(8) 0.048(7) 0.082(9) -0.027(6) 0.023(7) 0.002(6)
C35 0.089(9) 0.062(8) 0.079(9) -0.010(7) 0.032(7) 0.006(7)
C36 0.064(7) 0.063(8) 0.055(7) -0.006(6) 0.001(6) 0.005(6)
C37 0.101(10) 0.051(8) 0.072(8) 0.003(6) 0.048(8) -0.014(7)
C38 0.070(7) 0.039(6) 0.050(6) -0.005(5) 0.020(6) -0.001(5)
C39 0.059(7) 0.071(8) 0.059(7) -0.029(6) 0.028(6) -0.003(6)
C40 0.049(6) 0.072(8) 0.057(7) 0.002(6) -0.005(5) -0.019(6)
C41 0.072(8) 0.046(6) 0.057(7) -0.001(5) 0.032(6) -0.021(5)
C42 0.072(7) 0.040(6) 0.038(5) 0.002(4) 0.033(5) 0.017(5)
C43 0.057(7) 0.066(8) 0.050(7) 0.004(5) 0.018(6) 0.010(6)
C44 0.054(7) 0.051(7) 0.091(9) 0.008(6) 0.016(6) 0.012(6)
C45 0.056(8) 0.090(10) 0.099(11) 0.018(8) 0.041(8) -0.009(7)
C46 0.096(11) 0.078(9) 0.059(8) -0.010(7) 0.026(7) 0.006(8)
F1 0.044(4) 0.066(4) 0.077(5) 0.016(3) 0.002(3) 0.009(3)
F2 0.078(5) 0.062(4) 0.054(4) -0.009(3) 0.019(4) 0.003(3)
F3 0.059(4) 0.046(4) 0.081(5) -0.017(3) 0.023(4) -0.008(3)
F4 0.106(6) 0.066(5) 0.048(4) -0.004(3) 0.015(4) 0.002(4)
N1 0.049(5) 0.046(5) 0.064(6) 0.000(4) 0.015(4) 0.005(4)
N2 0.040(5) 0.041(5) 0.059(5) -0.003(4) 0.002(4) 0.001(4)
N3 0.046(5) 0.086(8) 0.056(6) 0.018(5) 0.021(5) -0.003(5)
N4 0.063(6) 0.053(6) 0.059(6) 0.003(5) 0.014(5) -0.004(5)
N5 0.046(5) 0.049(5) 0.044(5) -0.002(4) 0.023(4) -0.001(4)
N6 0.056(5) 0.040(5) 0.049(5) 0.007(4) 0.011(4) 0.004(4)
O2 0.086(7) 0.072(7) 0.106(8) -0.001(6) 0.032(6) 0.001(5)
O1 0.071(6) 0.073(7) 0.086(7) 0.000(5) 0.019(5) 0.014(5)

loop_
_atom_type_symbol
_atom_type_description
_atom_type_scat_dispersion_real
_atom_type_scat_dispersion_imag
_atom_type_scat_source
C C 0.0033 0.0016 'International Tables Vol C Tables 4.2.6.8 and 6.1.1.4'
H H 0.0000 0.0000 'International Tables Vol C Tables 4.2.6.8 and 6.1.1.4'
B B 0.0013 0.0007 'International Tables Vol C Tables 4.2.6.8 and 6.1.1.4'
F F 0.0171 0.0103 'International Tables Vol C Tables 4.2.6.8 and 6.1.1.4'
N N 0.0061 0.0033 'International Tables Vol C Tables 4.2.6.8 and 6.1.1.4'
O O 0.0106 0.0060 'International Tables Vol C Tables 4.2.6.8 and 6.1.1.4'

loop_
_geom_angle_atom_site_label_1
_geom_angle_atom_site_label_2
_geom_angle_atom_site_label_3
_geom_angle
F2 B1 F1 108.2(8)
F2 B1 N1 112.5(10)
F1 B1 N1 107.7(8)
F2 B1 N2 110.6(8)
F1 B1 N2 110.9(10)
N1 B1 N2 107.0(8)
F3 B2 F4 107.1(10)
F3 B2 N4 109.6(10)
F4 B2 N4 110.4(9)
F3 B2 N5 112.4(9)
F4 B2 N5 109.7(10)
N4 B2 N5 107.6(9)
N1 C1 C2 109.1(10)
N1 C1 H1 125.4
C2 C1 H1 125.4
C3 C2 C1 107.8(11)
C3 C2 H2 126.1
C1 C2 H2 126.1
C4 C3 C2 107.7(10)
C4 C3 H3 126.2
C2 C3 H3 126.2
C3 C4 N1 109.6(10)
C3 C4 C5 131.0(11)
N1 C4 C5 119.3(9)
C6 C5 C4 118.6(10)
C6 C5 C15 122.8(10)
C4 C5 C15 118.5(9)
C5 C6 N2 124.0(10)
C5 C6 C7 129.4(10)
N2 C6 C7 106.6(9)
C8 C7 C6 109.0(10)
C8 C7 H7 125.5
C6 C7 H7 125.5
C7 C8 C9 105.8(10)
C7 C8 H8 127.1
C9 C8 H8 127.1
N2 C9 C10 129.1(11)
N2 C9 C8 110.5(10)
C10 C9 C8 120.4(10)
N3 C10 C11 106.1(11)
N3 C10 C9 127.5(11)
C11 C10 C9 126.4(11)
C10 C11 C12 106.9(12)
C10 C11 H11 126.5
C12 C11 H11 126.6
C13 C12 C11 107.7(10)
C13 C12 H12 126.1
C11 C12 H12 126.1
N3 C13 C12 108.0(10)
N3 C13 C14 123.6(13)
C12 C13 C14 128.2(11)
O1 C14 C13 121.4(12)
O1 C14 H14 119.3
C13 C14 H14 119.3
C16 C15 C20 123.3(10)
C16 C15 C5 118.8(10)
C20 C15 C5 117.8(9)
C15 C16 C17 114.9(11)
C15 C16 C21 122.2(11)
C17 C16 C21 122.9(10)
C18 C17 C16 123.3(12)
C18 C17 H17 118.4
C16 C17 H17 118.3
C19 C18 C17 119.0(13)
C19 C18 C22 119.9(13)
C17 C18 C22 120.8(13)
C18 C19 C20 125.3(12)
C18 C19 H19 117.4
C20 C19 H19 117.4
C19 C20 C15 112.7(10)
C19 C20 C23 122.5(10)
C15 C20 C23 123.8(9)
C16 C21 H21A 109.5
C16 C21 H21B 109.5
H21A C21 H21B 109.5
C16 C21 H21C 109.5
H21A C21 H21C 109.5
H21B C21 H21C 109.5
C18 C22 H22A 109.5
C18 C22 H22B 109.5
H22A C22 H22B 109.5
C18 C22 H22C 109.4
H22A C22 H22C 109.5
H22B C22 H22C 109.5
C20 C23 H23A 109.5
C20 C23 H23B 109.5
H23A C23 H23B 109.5
C20 C23 H23C 109.5
H23A C23 H23C 109.5
H23B C23 H23C 109.5
N4 C24 C25 110.7(11)
N4 C24 H24 124.7
C25 C24 H24 124.7
C24 C25 C26 106.2(11)
C24 C25 H25 126.9
C26 C25 H25 126.9
C25 C26 C27 107.0(11)
C25 C26 H26 126.5
C27 C26 H26 126.5
C28 C27 N4 121.5(10)
C28 C27 C26 131.0(10)
N4 C27 C26 107.6(10)
C29 C28 C27 121.1(10)
C29 C28 C38 119.9(10)
C27 C28 C38 118.4(9)
C28 C29 N5 122.0(11)
C28 C29 C30 133.0(10)
N5 C29 C30 104.6(9)
C31 C30 C29 110.1(10)
C31 C30 H30 124.9
C29 C30 H30 124.9
C30 C31 C32 109.2(11)
C30 C31 H31 125.4
C32 C31 H31 125.4
N5 C32 C31 106.7(9)
N5 C32 C33 128.6(9)
C31 C32 C33 124.7(10)
N6 C33 C34 107.8(10)
N6 C33 C32 126.6(9)
C34 C33 C32 125.5(11)
C33 C34 C35 107.3(11)
C33 C34 H34 126.3
C35 C34 H34 126.3
C36 C35 C34 109.2(11)
C36 C35 H35 125.4
C34 C35 H35 125.4
C35 C36 N6 106.9(11)
C35 C36 C37 133.6(12)
N6 C36 C37 119.2(11)
O2 C37 C36 128.6(13)
O2 C37 H37 115.7
C36 C37 H37 115.7
C43 C38 C39 118.3(11)
C43 C38 C28 125.1(11)
C39 C38 C28 116.4(9)
C40 C39 C44 120.0(11)
C40 C39 C38 115.7(11)
C44 C39 C38 124.3(10)
C39 C40 C41 124.9(11)
C39 C40 H40 117.6
C41 C40 H40 117.5
C40 C41 C42 117.8(10)
C40 C41 C45 118.8(12)
C42 C41 C45 123.4(10)
C43 C42 C41 113.8(10)
C43 C42 H42 123.1
C41 C42 H42 123.1
C42 C43 C38 128.4(13)
C42 C43 C46 110.7(11)
C38 C43 C46 120.5(11)
C39 C44 H44A 109.5
C39 C44 H44B 109.5
H44A C44 H44B 109.5
C39 C44 H44C 109.5
H44A C44 H44C 109.5
H44B C44 H44C 109.5
C41 C45 H45A 109.5
C41 C45 H45B 109.5
H45A C45 H45B 109.5
C41 C45 H45C 109.5
H45A C45 H45C 109.5
H45B C45 H45C 109.5
C43 C46 H46A 109.5
C43 C46 H46B 109.5
H46A C46 H46B 109.5
C43 C46 H46C 109.5
H46A C46 H46C 109.5
H46B C46 H46C 109.5
C1 N1 C4 105.8(9)
C1 N1 B1 126.9(9)
C4 N1 B1 127.2(9)
C9 N2 C6 108.1(9)
C9 N2 B1 129.0(9)
C6 N2 B1 122.5(9)
C13 N3 C10 111.3(11)
C13 N3 H3A 124.4
C10 N3 H3A 124.4
C24 N4 C27 108.5(10)
C24 N4 B2 126.7(10)
C27 N4 B2 124.6(10)
C32 N5 C29 109.3(9)
C32 N5 B2 128.6(8)
C29 N5 B2 121.9(9)
C33 N6 C36 108.8(9)
C33 N6 H6 125.6
C36 N6 H6 125.6

loop_
_geom_bond_atom_site_label_1
_geom_bond_atom_site_label_2
_geom_bond_distance
B1 F2 1.374(13)
B1 F1 1.398(13)
B1 N1 1.533(14)
B1 N2 1.548(14)
B2 F3 1.377(14)
B2 F4 1.394(15)
B2 N4 1.532(15)
B2 N5 1.548(16)
C1 N1 1.372(15)
C1 C2 1.376(16)
C1 H1 0.9300
C2 C3 1.363(18)
C2 H2 0.9300
C3 C4 1.361(15)
C3 H3 0.9300
C4 N1 1.383(14)
C4 C5 1.448(15)
C5 C6 1.377(15)
C5 C15 1.473(14)
C6 N2 1.411(13)
C6 C7 1.421(16)
C7 C8 1.344(16)
C7 H7 0.9300
C8 C9 1.446(16)
C8 H8 0.9300
C9 N2 1.308(13)
C9 C10 1.432(16)
C10 N3 1.363(15)
C10 C11 1.400(17)
C11 C12 1.402(16)
C11 H11 0.9300
C12 C13 1.367(18)
C12 H12 0.9300
C13 N3 1.333(14)
C13 C14 1.431(18)
C14 O1 1.251(18)
C14 H14 0.9300
C15 C16 1.382(14)
C15 C20 1.468(15)
C16 C17 1.443(16)
C16 C21 1.491(16)
C17 C18 1.362(19)
C17 H17 0.9300
C18 C19 1.307(17)
C18 C22 1.530(19)
C19 C20 1.426(15)
C19 H19 0.9300
C20 C23 1.494(15)
C21 H21A 0.9600
C21 H21B 0.9600
C21 H21C 0.9600
C22 H22A 0.9600
C22 H22B 0.9600
C22 H22C 0.9600
C23 H23A 0.9600
C23 H23B 0.9600
C23 H23C 0.9600
C24 N4 1.333(16)
C24 C25 1.377(18)
C24 H24 0.9300
C25 C26 1.392(17)
C25 H25 0.9300
C26 C27 1.408(15)
C26 H26 0.9300
C27 C28 1.359(15)
C27 N4 1.365(14)
C28 C29 1.356(15)
C28 C38 1.508(14)
C29 N5 1.405(13)
C29 C30 1.420(17)
C30 C31 1.308(17)
C30 H30 0.9300
C31 C32 1.412(16)
C31 H31 0.9300
C32 N5 1.366(12)
C32 C33 1.434(14)
C33 N6 1.351(14)
C33 C34 1.373(15)
C34 C35 1.372(18)
C34 H34 0.9300
C35 C36 1.348(19)
C35 H35 0.9300
C36 N6 1.385(15)
C36 C37 1.425(18)
C37 O2 1.190(16)
C37 H37 0.9300
C38 C43 1.347(16)
C38 C39 1.474(17)
C39 C40 1.340(16)
C39 C44 1.458(18)
C40 C41 1.396(17)
C40 H40 0.9300
C41 C42 1.502(17)
C41 C45 1.539(15)
C42 C43 1.310(15)
C42 H42 0.9300
C43 C46 1.500(18)
C44 H44A 0.9600
C44 H44B 0.9600
C44 H44C 0.9600
C45 H45A 0.9600
C45 H45B 0.9600
C45 H45C 0.9600
C46 H46A 0.9600
C46 H46B 0.9600
C46 H46C 0.9600
N3 H3A 0.8600
N6 H6 0.8600

loop_
_geom_torsion_atom_site_label_1
_geom_torsion_atom_site_label_2
_geom_torsion_atom_site_label_3
_geom_torsion_atom_site_label_4
_geom_torsion
N1 C1 C2 C3 -1.4(17)
C1 C2 C3 C4 1.0(18)
C2 C3 C4 N1 -0.3(16)
C2 C3 C4 C5 -175.8(13)
C3 C4 C5 C6 176.8(13)
N1 C4 C5 C6 1.7(17)
C3 C4 C5 C15 -7.2(19)
N1 C4 C5 C15 177.7(10)
C4 C5 C6 N2 -2.2(17)
C15 C5 C6 N2 -178.0(10)
C4 C5 C6 C7 -179.6(12)
C15 C5 C6 C7 4.6(19)
C5 C6 C7 C8 178.9(12)
N2 C6 C7 C8 1.1(14)
C6 C7 C8 C9 -1.7(14)
C7 C8 C9 N2 1.8(15)
C7 C8 C9 C10 -178.9(11)
N2 C9 C10 N3 -10(2)
C8 C9 C10 N3 171.2(12)
N2 C9 C10 C11 172.4(13)
C8 C9 C10 C11 -7(2)
N3 C10 C11 C12 0.4(15)
C9 C10 C11 C12 178.7(13)
C10 C11 C12 C13 -0.5(16)
C11 C12 C13 N3 0.4(15)
C11 C12 C13 C14 -175.1(14)
N3 C13 C14 O1 -3(2)
C12 C13 C14 O1 172.0(14)
C6 C5 C15 C16 73.1(14)
C4 C5 C15 C16 -102.7(12)
C6 C5 C15 C20 -107.0(13)
C4 C5 C15 C20 77.2(12)
C20 C15 C16 C17 -6.8(15)
C5 C15 C16 C17 173.1(9)
C20 C15 C16 C21 174.1(10)
C5 C15 C16 C21 -6.0(15)
C15 C16 C17 C18 4.2(17)
C21 C16 C17 C18 -176.8(12)
C16 C17 C18 C19 -6.3(19)
C16 C17 C18 C22 -180.0(12)
C17 C18 C19 C20 11.3(19)
C22 C18 C19 C20 -174.9(12)
C18 C19 C20 C15 -13.1(16)
C18 C19 C20 C23 177.8(12)
C16 C15 C20 C19 10.7(15)
C5 C15 C20 C19 -169.2(9)
C16 C15 C20 C23 179.6(11)
C5 C15 C20 C23 -0.3(16)
N4 C24 C25 C26 1.9(17)
C24 C25 C26 C27 -1.7(17)
C25 C26 C27 C28 -179.5(13)
C25 C26 C27 N4 0.9(15)
N4 C27 C28 C29 -7.2(18)
C26 C27 C28 C29 173.3(12)
N4 C27 C28 C38 -177.8(10)
C26 C27 C28 C38 2.7(19)
C27 C28 C29 N5 9.1(17)
C38 C28 C29 N5 179.6(9)
C27 C28 C29 C30 -179.5(12)
C38 C28 C29 C30 -9.0(19)
C28 C29 C30 C31 -173.9(13)
N5 C29 C30 C31 -1.4(13)
C29 C30 C31 C32 0.3(16)
C30 C31 C32 N5 1.0(15)
C30 C31 C32 C33 -177.0(11)
N5 C32 C33 N6 -5.7(18)
C31 C32 C33 N6 171.9(11)
N5 C32 C33 C34 171.6(12)
C31 C32 C33 C34 -10.8(19)
N6 C33 C34 C35 -2.4(15)
C32 C33 C34 C35 179.9(12)
C33 C34 C35 C36 2.1(17)
C34 C35 C36 N6 -1.1(16)
C34 C35 C36 C37 -174.5(15)
C35 C36 C37 O2 170.6(17)
N6 C36 C37 O2 -2(2)
C29 C28 C38 C43 -100.2(13)
C27 C28 C38 C43 70.6(16)
C29 C28 C38 C39 85.6(13)
C27 C28 C38 C39 -103.7(12)
C43 C38 C39 C40 0.9(17)
C28 C38 C39 C40 175.6(11)
C43 C38 C39 C44 -176.8(11)
C28 C38 C39 C44 -2.1(17)
C44 C39 C40 C41 176.0(12)
C38 C39 C40 C41 -2(2)
C39 C40 C41 C42 7(2)
C39 C40 C41 C45 -174.8(13)
C40 C41 C42 C43 -11.6(16)
C45 C41 C42 C43 170.5(11)
C41 C42 C43 C38 12.3(18)
C41 C42 C43 C46 -175.4(10)
C39 C38 C43 C42 -7.2(19)
C28 C38 C43 C42 178.6(11)
C39 C38 C43 C46 -178.9(11)
C28 C38 C43 C46 7.0(18)
C2 C1 N1 C4 1.1(14)
C2 C1 N1 B1 -175.2(12)
C3 C4 N1 C1 -0.5(14)
C5 C4 N1 C1 175.6(11)
C3 C4 N1 B1 175.8(11)
C5 C4 N1 B1 -8.2(18)
F2 B1 N1 C1 66.6(14)
F1 B1 N1 C1 -52.5(15)
N2 B1 N1 C1 -171.8(11)
F2 B1 N1 C4 -109.0(12)
F1 B1 N1 C4 131.9(11)
N2 B1 N1 C4 12.7(15)
C10 C9 N2 C6 179.7(12)
C8 C9 N2 C6 -1.1(14)
C10 C9 N2 B1 -7(2)
C8 C9 N2 B1 171.8(10)
C5 C6 N2 C9 -177.8(11)
C7 C6 N2 C9 0.1(13)
C5 C6 N2 B1 8.7(17)
C7 C6 N2 B1 -173.4(10)
F2 B1 N2 C9 -61.6(15)
F1 B1 N2 C9 58.4(14)
N1 B1 N2 C9 175.6(11)
F2 B1 N2 C6 110.5(11)
F1 B1 N2 C6 -129.5(10)
N1 B1 N2 C6 -12.4(14)
C12 C13 N3 C10 -0.2(15)
C14 C13 N3 C10 175.6(13)
C11 C10 N3 C13 -0.2(15)
C9 C10 N3 C13 -178.4(12)
C25 C24 N4 C27 -1.3(15)
C25 C24 N4 B2 -176.9(12)
C28 C27 N4 C24 -179.4(11)
C26 C27 N4 C24 0.2(14)
C28 C27 N4 B2 -3.7(18)
C26 C27 N4 B2 175.9(11)
F3 B2 N4 C24 -51.9(16)
F4 B2 N4 C24 65.9(16)
N5 B2 N4 C24 -174.4(11)
F3 B2 N4 C27 133.3(11)
F4 B2 N4 C27 -109.0(13)
N5 B2 N4 C27 10.8(15)
C31 C32 N5 C29 -1.9(13)
C33 C32 N5 C29 175.9(10)
C31 C32 N5 B2 173.5(11)
C33 C32 N5 B2 -8.6(18)
C28 C29 N5 C32 175.6(10)
C30 C29 N5 C32 2.1(11)
C28 C29 N5 B2 -0.2(16)
C30 C29 N5 B2 -173.7(10)
F3 B2 N5 C32 55.6(15)
F4 B2 N5 C32 -63.4(14)
N4 B2 N5 C32 176.4(10)
F3 B2 N5 C29 -129.4(10)
F4 B2 N5 C29 111.5(11)
N4 B2 N5 C29 -8.7(14)
C34 C33 N6 C36 1.7(13)
C32 C33 N6 C36 179.4(10)
C35 C36 N6 C33 -0.4(14)
C37 C36 N6 C33 174.2(12)
